data_7201083
loop_
_publ_author_name
'Ca\~nadillas-Delgado, Laura'
'Fabelo, Oscar'
'Cano, Joan'
'Pas\'an, Jorge'
'Delgado, Fernando S.'
'Lloret, Francesc'
'Julve, Miguel'
'Ruiz-P\'erez, Catalina'

_publ_section_title
;
 Dinuclear and two- and three-dimensional gadolinium(III) complexes
 with mono- and dicarboxylate ligands: synthesis, structure and
 magnetic properties
;
_journal_issue 10
_journal_name_full CrystEngComm
_journal_page_first 2131
_journal_paper_doi 10.1039/b904764f
_journal_volume 11
_journal_year 2009
_chemical_formula_sum 'C6 H9 Gd O8'
_chemical_formula_weight 366.38
_chemical_name_systematic
;
?
;
_space_group_IT_number 2
_symmetry_cell_setting triclinic
_symmetry_Int_Tables_number 2
_symmetry_space_group_name_Hall '-P 1'
_symmetry_space_group_name_H-M 'P -1'
_atom_sites_solution_hydrogens geom
_atom_sites_solution_primary direct
_atom_sites_solution_secondary difmap
_audit_creation_method SHELXL-97
_cell_angle_alpha 118.662(5)
_cell_angle_beta 113.552(5)
_cell_angle_gamma 90.379(4)
_cell_formula_units_Z 2
_cell_length_a 8.4598(3)
_cell_length_b 8.5490(6)
_cell_length_c 8.8472(6)
_cell_measurement_temperature 293(2)
_cell_volume 498.80(7)
_computing_cell_refinement 'EvalCCD (Duisenberg & Schreurs 1990-2000)'
_computing_data_collection 'Collect (Bruker AXS BV, 1997-2004)'
_computing_data_reduction 'EvalCCD (Duisenberg & Schreurs 1990-2000)'
_computing_molecular_graphics 'Ortep-3 for Windows (Farrugia, 1997)'
_computing_publication_material 'WinGX publication routines (Farrugia, 1999)'
_computing_structure_refinement 'SHELXL-97 (Sheldrick, 1997)'
_computing_structure_solution 'SHELXL-97 (Sheldrick, 1997)'
_diffrn_ambient_temperature 293(2)
_diffrn_detector 'CCD plate'
_diffrn_detector_area_resol_mean 9
_diffrn_measured_fraction_theta_full 0.978
_diffrn_measured_fraction_theta_max 0.933
_diffrn_measurement_device '95mm CCD camera on \k-goniostat'
_diffrn_measurement_device_type KappaCCD
_diffrn_measurement_method 'CCD rotation images, thick slices'
_diffrn_radiation_monochromator 'horizonally mounted graphite crystal'
_diffrn_radiation_probe x-ray
_diffrn_radiation_source 'fine-focus sealed tube'
_diffrn_radiation_type MoK\a
_diffrn_radiation_wavelength 0.71073
_diffrn_reflns_av_R_equivalents 0.0150
_diffrn_reflns_av_sigmaI/netI 0.0352
_diffrn_reflns_limit_h_max 10
_diffrn_reflns_limit_h_min -10
_diffrn_reflns_limit_k_max 9
_diffrn_reflns_limit_k_min -11
_diffrn_reflns_limit_l_max 9
_diffrn_reflns_limit_l_min -11
_diffrn_reflns_number 4476
_diffrn_reflns_theta_full 27.50
_diffrn_reflns_theta_max 27.49
_diffrn_reflns_theta_min 4.64
_diffrn_source 'Enraf Nonius FR590'
_exptl_absorpt_coefficient_mu 6.670
_exptl_absorpt_correction_T_max 0.6904
_exptl_absorpt_correction_T_min 0.4150
_exptl_absorpt_correction_type sphere
_exptl_crystal_colour colourless
_exptl_crystal_density_diffrn 2.439
_exptl_crystal_density_method 'not measured'
_exptl_crystal_description sheet
_exptl_crystal_F_000 346
_exptl_crystal_size_max 0.16
_exptl_crystal_size_mid 0.16
_exptl_crystal_size_min 0.06
_refine_diff_density_max 1.461
_refine_diff_density_min -O.957
_refine_diff_density_rms 0.387
_refine_ls_extinction_method none
_refine_ls_goodness_of_fit_ref 1.143
_refine_ls_hydrogen_treatment geom
_refine_ls_matrix_type full
_refine_ls_number_parameters 136
_refine_ls_number_reflns 2907
_refine_ls_number_restraints 0
_refine_ls_restrained_S_all 1.143
_refine_ls_R_factor_all 0.0526
_refine_ls_R_factor_gt 0.0476
_refine_ls_shift/su_max 0.000
_refine_ls_shift/su_mean 0.000
_refine_ls_structure_factor_coef Fsqd
_refine_ls_weighting_details 'calc w=1/[\s^2^(Fo^2^)+(0.1012P)^2^+4.4846P] where P=(Fo^2^+2Fc^2^)/3'
_refine_ls_weighting_scheme calc
_refine_ls_wR_factor_gt 0.1450
_refine_ls_wR_factor_ref 0.1484
_reflns_number_gt 1751
_reflns_number_total 2907
_reflns_threshold_expression >2sigma(I)
_cod_data_source_file b904764f.txt
_cod_data_source_block compound2
_cod_original_cell_volume 498.80(5)
_cod_database_code 7201083

loop_
_symmetry_equiv_pos_as_xyz
'x, y, z'
'-x, -y, -z'

loop_
_atom_site_label
_atom_site_type_symbol
_atom_site_fract_x
_atom_site_fract_y
_atom_site_fract_z
_atom_site_U_iso_or_equiv
_atom_site_adp_type
_atom_site_occupancy
_atom_site_symmetry_multiplicity
_atom_site_calc_flag
_atom_site_refinement_flags
_atom_site_disorder_assembly
_atom_site_disorder_group
Gd1 Gd 0.11164(6) 0.25979(6) 0.14687(6) 0.0138(2) Uani 1 1 d . . .
C1 C -0.1671(17) 0.1392(17) 0.2063(17) 0.027(3) Uani 1 1 d . . .
C2 C -0.293(4) 0.074(3) 0.249(4) 0.090(9) Uani 1 1 d . . .
H2A H -0.3076 -0.0556 0.1968 0.135 Uiso 1 1 calc R . .
H2B H -0.4057 0.0981 0.1916 0.135 Uiso 1 1 calc R . .
H2C H -0.2494 0.1373 0.3869 0.135 Uiso 1 1 calc R . .
C3 C 0.3729(16) 0.4162(16) 0.0951(16) 0.024(2) Uani 1 1 d . . .
C4 C 0.5120(19) 0.501(2) 0.078(2) 0.037(3) Uani 1 1 d . . .
H4 H 0.6236 0.5608 0.1852 0.044 Uiso 1 1 calc R . .
C5 C -0.2863(14) 0.0545(15) -0.2663(14) 0.019(2) Uani 1 1 d . . .
C6 C -0.4315(15) 0.0718(15) -0.4237(16) 0.021(2) Uani 1 1 d . . .
H6 H -0.4257 0.1849 -0.4146 0.025 Uiso 1 1 calc R . .
O1 O -0.0885(10) 0.0300(11) 0.1201(11) 0.0198(16) Uani 1 1 d . . .
O2 O -0.1246(12) 0.3052(12) 0.2593(13) 0.0294(19) Uani 1 1 d . . .
O3 O 0.4121(12) 0.4174(14) 0.2494(13) 0.033(2) Uani 1 1 d . . .
O4 O 0.2176(11) 0.3425(12) -0.0387(12) 0.0266(18) Uani 1 1 d . . .
O5 O -0.1648(10) 0.1989(12) -0.1356(11) 0.0205(16) Uani 1 1 d . . .
O6 O -0.2999(11) -0.0981(10) -0.2773(12) 0.0236(17) Uani 1 1 d . . .
O1W O 0.2384(12) 0.4353(13) 0.4920(11) 0.030(2) Uani 1 1 d . . .
O2W O 0.0700(12) 0.5649(12) 0.2269(13) 0.0303(19) Uani 1 1 d . . .

loop_
_atom_site_aniso_label
_atom_site_aniso_U_11
_atom_site_aniso_U_22
_atom_site_aniso_U_33
_atom_site_aniso_U_23
_atom_site_aniso_U_13
_atom_site_aniso_U_12
Gd1 0.0133(3) 0.0131(3) 0.0142(3) 0.0072(2) 0.0056(2) 0.0020(2)
C1 0.029(6) 0.024(6) 0.025(6) 0.008(5) 0.016(5) 0.006(5)
C2 0.13(2) 0.037(9) 0.16(2) 0.034(12) 0.13(2) 0.020(11)
C3 0.023(5) 0.023(5) 0.020(5) 0.009(4) 0.008(4) -0.001(5)
C4 0.022(6) 0.054(9) 0.042(7) 0.034(7) 0.010(6) 0.001(6)
C5 0.013(5) 0.023(5) 0.011(4) 0.008(4) -0.003(4) 0.002(4)
C6 0.020(5) 0.021(5) 0.023(5) 0.013(4) 0.008(4) 0.008(4)
O1 0.021(4) 0.022(4) 0.022(4) 0.011(3) 0.014(3) 0.005(3)
O2 0.033(5) 0.022(4) 0.039(5) 0.013(4) 0.026(4) 0.006(4)
O3 0.022(4) 0.052(6) 0.030(4) 0.026(4) 0.010(4) -0.002(4)
O4 0.018(4) 0.032(4) 0.025(4) 0.016(4) 0.006(3) -0.003(3)
O5 0.014(3) 0.032(4) 0.019(3) 0.014(3) 0.009(3) 0.000(3)
O6 0.021(4) 0.015(4) 0.029(4) 0.015(3) 0.003(3) -0.002(3)
O1W 0.029(4) 0.038(5) 0.016(4) 0.008(4) 0.011(3) 0.012(4)
O2W 0.033(5) 0.023(4) 0.038(5) 0.019(4) 0.016(4) 0.009(4)

loop_
_atom_type_symbol
_atom_type_description
_atom_type_scat_dispersion_real
_atom_type_scat_dispersion_imag
_atom_type_scat_source
C C 0.0033 0.0016 'International Tables Vol C Tables 4.2.6.8 and 6.1.1.4'
H H 0.0000 0.0000 'International Tables Vol C Tables 4.2.6.8 and 6.1.1.4'
Gd Gd -0.1653 3.9035 'International Tables Vol C Tables 4.2.6.8 and 6.1.1.4'
O O 0.0106 0.0060 'International Tables Vol C Tables 4.2.6.8 and 6.1.1.4'

loop_
_geom_angle_atom_site_label_1
_geom_angle_atom_site_label_2
_geom_angle_atom_site_label_3
_geom_angle
_geom_angle_site_symmetry_1
_geom_angle_site_symmetry_3
_geom_angle_publ_flag
O1W Gd1 O1 142.4(3) . 2 ?
O1W Gd1 O2W 75.2(3) . . ?
O1 Gd1 O2W 141.4(3) 2 . ?
O1W Gd1 O6 70.7(3) . 2 ?
O1 Gd1 O6 71.9(3) 2 2 ?
O2W Gd1 O6 142.3(3) . 2 ?
O1W Gd1 O1 92.4(3) . . ?
O1 Gd1 O1 74.1(3) 2 . ?
O2W Gd1 O1 123.4(3) . . ?
O6 Gd1 O1 74.2(3) 2 . ?
O1W Gd1 O3 76.5(3) . . ?
O1 Gd1 O3 98.4(3) 2 . ?
O2W Gd1 O3 80.0(3) . . ?
O6 Gd1 O3 76.9(3) 2 . ?
O1 Gd1 O3 151.1(3) . . ?
O1W Gd1 O5 138.7(3) . . ?
O1 Gd1 O5 73.8(3) 2 . ?
O2W Gd1 O5 76.9(3) . . ?
O6 Gd1 O5 140.6(3) 2 . ?
O1 Gd1 O5 78.4(3) . . ?
O3 Gd1 O5 127.2(3) . . ?
O1W Gd1 O4 122.9(3) . . ?
O1 Gd1 O4 75.2(3) 2 . ?
O2W Gd1 O4 73.9(3) . . ?
O6 Gd1 O4 112.2(3) 2 . ?
O1 Gd1 O4 144.6(3) . . ?
O3 Gd1 O4 51.7(3) . . ?
O5 Gd1 O4 76.4(3) . . ?
O1W Gd1 O2 68.3(3) . . ?
O1 Gd1 O2 121.2(3) 2 . ?
O2W Gd1 O2 73.0(3) . . ?
O6 Gd1 O2 107.7(3) 2 . ?
O1 Gd1 O2 51.6(3) . . ?
O3 Gd1 O2 139.9(3) . . ?
O5 Gd1 O2 74.7(3) . . ?
O4 Gd1 O2 140.0(3) . . ?
O1W Gd1 C3 100.0(3) . . ?
O1 Gd1 C3 86.7(3) 2 . ?
O2W Gd1 C3 75.2(3) . . ?
O6 Gd1 C3 95.1(3) 2 . ?
O1 Gd1 C3 160.1(3) . . ?
O3 Gd1 C3 26.0(3) . . ?
O5 Gd1 C3 101.6(3) . . ?
O4 Gd1 C3 25.7(3) . . ?
O2 Gd1 C3 148.0(3) . . ?
O1W Gd1 C1 78.8(3) . . ?
O1 Gd1 C1 98.2(3) 2 . ?
O2W Gd1 C1 98.3(3) . . ?
O6 Gd1 C1 90.5(3) 2 . ?
O1 Gd1 C1 25.9(3) . . ?
O3 Gd1 C1 154.8(3) . . ?
O5 Gd1 C1 75.8(3) . . ?
O4 Gd1 C1 152.2(3) . . ?
O2 Gd1 C1 25.7(3) . . ?
C3 Gd1 C1 173.5(3) . . ?
O1W Gd1 Gd1 121.2(2) . 2 ?
O1 Gd1 Gd1 37.44(19) 2 2 ?
O2W Gd1 Gd1 146.5(2) . 2 ?
O6 Gd1 Gd1 68.57(18) 2 2 ?
O1 Gd1 Gd1 36.69(17) . 2 ?
O3 Gd1 Gd1 130.1(2) . 2 ?
O5 Gd1 Gd1 72.5(2) . 2 ?
O4 Gd1 Gd1 110.9(2) . 2 ?
O2 Gd1 Gd1 85.9(2) . 2 ?
C3 Gd1 Gd1 124.0(2) . 2 ?
C1 Gd1 Gd1 61.3(2) . 2 ?
O2 C1 O1 117.2(12) . . ?
O2 C1 C2 122.1(12) . . ?
O1 C1 C2 120.6(13) . . ?
O2 C1 Gd1 60.4(7) . . ?
O1 C1 Gd1 56.9(6) . . ?
C2 C1 Gd1 174.2(15) . . ?
C1 C2 H2A 109.5 . . ?
C1 C2 H2B 109.5 . . ?
H2A C2 H2B 109.5 . . ?
C1 C2 H2C 109.5 . . ?
H2A C2 H2C 109.5 . . ?
H2B C2 H2C 109.5 . . ?
O4 C3 O3 119.0(13) . . ?
O4 C3 C4 121.8(12) . . ?
O3 C3 C4 119.2(11) . . ?
O4 C3 Gd1 60.6(7) . . ?
O3 C3 Gd1 58.4(7) . . ?
C4 C3 Gd1 177.4(9) . . ?
C4 C4 C3 123.9(17) 2_665 . ?
C4 C4 H4 118.0 2_665 . ?
C3 C4 H4 118.0 . . ?
O5 C5 O6 127.1(9) . . ?
O5 C5 C6 114.8(10) . . ?
O6 C5 C6 118.1(9) . . ?
C6 C6 C5 121.9(13) 2_454 . ?
C6 C6 H6 119.0 2_454 . ?
C5 C6 H6 119.0 . . ?
C1 O1 Gd1 148.1(8) . 2 ?
C1 O1 Gd1 97.2(8) . . ?
Gd1 O1 Gd1 105.9(3) 2 . ?
C1 O2 Gd1 93.9(7) . . ?
C3 O3 Gd1 95.6(8) . . ?
C3 O4 Gd1 93.7(8) . . ?
C5 O5 Gd1 131.2(7) . . ?
C5 O6 Gd1 138.6(7) . 2 ?

loop_
_geom_bond_atom_site_label_1
_geom_bond_atom_site_label_2
_geom_bond_distance
_geom_bond_site_symmetry_2
_geom_bond_publ_flag
Gd1 O1W 2.386(8) . ?
Gd1 O1 2.401(7) 2 ?
Gd1 O2W 2.422(8) . ?
Gd1 O6 2.423(8) 2 ?
Gd1 O1 2.443(8) . ?
Gd1 O3 2.457(9) . ?
Gd1 O5 2.460(7) . ?
Gd1 O4 2.506(9) . ?
Gd1 O2 2.522(8) . ?
Gd1 C3 2.870(13) . ?
Gd1 C1 2.894(14) . ?
Gd1 Gd1 3.8659(10) 2 ?
C1 O2 1.258(16) . ?
C1 O1 1.274(14) . ?
C1 C2 1.45(2) . ?
C2 H2A 0.9600 . ?
C2 H2B 0.9600 . ?
C2 H2C 0.9600 . ?
C3 O4 1.247(14) . ?
C3 O3 1.264(16) . ?
C3 C4 1.48(2) . ?
C4 C4 1.30(3) 2_665 ?
C4 H4 0.9300 . ?
C5 O5 1.257(13) . ?
C5 O6 1.262(13) . ?
C5 C6 1.517(14) . ?
C6 C6 1.35(2) 2_454 ?
C6 H6 0.9300 . ?
O1 Gd1 2.401(7) 2 ?
O6 Gd1 2.423(8) 2 ?
